data_2102824
loop_
_publ_author_name
'Leban, Ivan'
'Rudan-Tasic, Darja'
'Lah, Nina'
'Klofutar, Cveto'

_publ_section_title
;
 Structures of artificial sweeteners -- cyclamic acid and sodium
 cyclamate with other cyclamates
;
_journal_coeditor_code BM5046
_journal_issue 3
_journal_name_full 'Acta Crystallographica Section B'
_journal_page_first 418
_journal_page_last 425
_journal_paper_doi 10.1107/S0108768107013961
_journal_volume 63
_journal_year 2007
_chemical_formula_moiety
;
C12 H28 N 1+, C6 H12 N S O3 1-
;
_chemical_formula_sum 'C18 H40 N2 O3 S'
_chemical_formula_weight 364.58
_chemical_name_common
;
Tetra-n-propylammonium cyclamate
;
_chemical_name_systematic
;
Tetra-n-propylammonium N-cyclohexylsulfamate
;
_space_group_IT_number 14
_symmetry_cell_setting monoclinic
_symmetry_space_group_name_Hall '-P 2yn'
_symmetry_space_group_name_H-M 'P 1 21/n 1'
_atom_sites_solution_hydrogens geom
_atom_sites_solution_primary direct
_atom_sites_solution_secondary difmap
_audit_creation_method SHELXL-97
_cell_angle_alpha 90.00
_cell_angle_beta 99.425(5)
_cell_angle_gamma 90.00
_cell_formula_units_Z 4
_cell_length_a 10.9510(11)
_cell_length_b 13.5112(12)
_cell_length_c 14.6202(15)
_cell_measurement_reflns_used 5154
_cell_measurement_temperature 150.0(10)
_cell_measurement_theta_max 27.9
_cell_measurement_theta_min 1
_cell_volume 2134.0(4)
_computing_cell_refinement
;
DENZO and SCALEPACK (Otwinowski & Minor, 1997)
;
_computing_data_collection
;
COLLECT (Hooft, 1998)
;
_computing_data_reduction
;
DENZO and SCALEPACK (Otwinowski & Minor, 1997)
;
_computing_molecular_graphics
;
ORTEPII (Johnson, 1971), PLUTON (Spek, 1991),
PLATON (Spek, 1998 and Farrugia, 2000),
ORTEP-3 (Farrugia, 1999), MERCURY (Macrae et al., 2006)
;
_computing_publication_material
;
SHELXL-97 (Sheldrick, 1997), PARST (Nardelli, 1983 and 1995),
WinGX (Farrugia, 1999)
;
_computing_structure_refinement 'SHELXL-97 (Sheldrick, 1997)'
_computing_structure_solution 'SHELXS-86 (Sheldrick, 1986)'
_diffrn_ambient_temperature 150.0(10)
_diffrn_detector_area_resol_mean 0.055
_diffrn_measured_fraction_theta_full 0.997
_diffrn_measured_fraction_theta_max 0.997
_diffrn_measurement_device_type 'Nonius KappaCCD diffractometer'
_diffrn_measurement_method
;
\w scans at \k = 55\%
;
_diffrn_radiation_monochromator graphite
_diffrn_radiation_source 'fine-focus sealed tube'
_diffrn_radiation_type MoK\a
_diffrn_radiation_wavelength 0.71073
_diffrn_reflns_av_R_equivalents 0.044
_diffrn_reflns_av_sigmaI/netI 0.035
_diffrn_reflns_limit_h_max 14
_diffrn_reflns_limit_h_min -14
_diffrn_reflns_limit_k_max 17
_diffrn_reflns_limit_k_min -15
_diffrn_reflns_limit_l_max 19
_diffrn_reflns_limit_l_min -19
_diffrn_reflns_number 25465
_diffrn_reflns_theta_full 27.87
_diffrn_reflns_theta_max 27.87
_diffrn_reflns_theta_min 2.53
_exptl_absorpt_coefficient_mu 0.169
_exptl_absorpt_correction_T_max 0.984
_exptl_absorpt_correction_T_min 0.961
_exptl_absorpt_correction_type multi-scan
_exptl_absorpt_process_details
;
DENZO and SCALEPACK (Otwinowski & Minor, 1997)
based on the redundancy of symmetry-related
measurements
;
_exptl_crystal_colour colourless
_exptl_crystal_density_diffrn 1.135
_exptl_crystal_density_method 'not measured'
_exptl_crystal_description prism
_exptl_crystal_F_000 808
_exptl_crystal_size_max 0.16
_exptl_crystal_size_mid 0.14
_exptl_crystal_size_min 0.12
_refine_diff_density_max 0.236
_refine_diff_density_min -0.361
_refine_ls_extinction_method none
_refine_ls_goodness_of_fit_ref 1.061
_refine_ls_hydrogen_treatment mixed
_refine_ls_matrix_type full
_refine_ls_number_parameters 225
_refine_ls_number_reflns 5074
_refine_ls_number_restraints 0
_refine_ls_restrained_S_all 1.061
_refine_ls_R_factor_all 0.0615
_refine_ls_R_factor_gt 0.0414
_refine_ls_shift/su_max 0.001
_refine_ls_shift/su_mean 0.000
_refine_ls_structure_factor_coef Fsqd
_refine_ls_weighting_details 'calc w=1/[\s^2^(Fo^2^)+(0.0713P)^2^+0.5733P] where P=(Fo^2^+2Fc^2^)/3'
_refine_ls_weighting_scheme calc
_refine_ls_wR_factor_gt 0.1152
_refine_ls_wR_factor_ref 0.1314
_reflns_number_gt 3955
_reflns_number_total 5074
_reflns_threshold_expression I>2\s(I)
_cod_data_source_file bm5046.cif
_cod_data_source_block VI
_cod_original_sg_symbol_H-M 'P 21/n'
_cod_database_code 2102824

loop_
_symmetry_equiv_pos_as_xyz
'x, y, z'
'-x+1/2, y+1/2, -z+1/2'
'-x, -y, -z'
'x-1/2, -y-1/2, z-1/2'

loop_
_atom_site_type_symbol
_atom_site_label
_atom_site_fract_x
_atom_site_fract_y
_atom_site_fract_z
_atom_site_U_iso_or_equiv
_atom_site_adp_type
_atom_site_calc_flag
_atom_site_refinement_flags
_atom_site_occupancy
S S 0.50382(3) 0.62736(3) 0.61299(3) 0.02077(12) Uani d . 1
O O1 0.55103(11) 0.62041(8) 0.52572(8) 0.0270(3) Uani d . 1
O O2 0.43996(11) 0.71962(8) 0.62345(9) 0.0303(3) Uani d . 1
O O3 0.59806(10) 0.60539(8) 0.69363(7) 0.0254(3) Uani d . 1
N N 0.39667(12) 0.53821(11) 0.60445(10) 0.0234(3) Uani d . 1
H H 0.4158(19) 0.4999(17) 0.5742(15) 0.034(6) Uiso d . 1
C C1 0.37278(14) 0.49240(12) 0.69115(11) 0.0234(3) Uani d . 1
H H1A 0.4524(16) 0.4706(13) 0.7298(12) 0.023(4) Uiso d . 1
C C2 0.31411(16) 0.56468(13) 0.75102(11) 0.0284(4) Uani d . 1
H H2A 0.2353 0.5898 0.7157 0.034 Uiso calc R 1
H H2E 0.3701 0.6218 0.7672 0.034 Uiso calc R 1
C C3 0.28928(17) 0.51419(14) 0.83987(12) 0.0335(4) Uani d . 1
H H3A 0.3691 0.4955 0.8781 0.040 Uiso calc R 1
H H3E 0.2470 0.5613 0.8761 0.040 Uiso calc R 1
C C4 0.20942(18) 0.42205(15) 0.81894(13) 0.0379(4) Uani d . 1
H H4E 0.2018 0.3882 0.8778 0.046 Uiso calc R 1
H H4A 0.1254 0.4418 0.7886 0.046 Uiso calc R 1
C C5 0.26441(19) 0.35100(15) 0.75614(14) 0.0411(5) Uani d . 1
H H5E 0.2066 0.2952 0.7392 0.049 Uiso calc R 1
H H5A 0.3430 0.3238 0.7899 0.049 Uiso calc R 1
C C6 0.28899(17) 0.40291(13) 0.66783(13) 0.0333(4) Uani d . 1
H H6E 0.3285 0.3558 0.6298 0.040 Uiso calc R 1
H H6A 0.2094 0.4244 0.6310 0.040 Uiso calc R 1
N N1 0.78720(12) 0.33559(10) 0.65984(9) 0.0237(3) Uani d . 1
C C11 0.78421(15) 0.43878(12) 0.61733(11) 0.0261(3) Uani d . 1
H H11A 0.7718 0.4319 0.5490 0.031 Uiso calc R 1
H H11B 0.7117 0.4746 0.6333 0.031 Uiso calc R 1
C C12 0.89857(16) 0.50116(13) 0.64750(12) 0.0322(4) Uani d . 1
H H12A 0.9726 0.4656 0.6339 0.039 Uiso calc R 1
H H12B 0.9093 0.5128 0.7152 0.039 Uiso calc R 1
C C13 0.88631(19) 0.59980(15) 0.59660(14) 0.0403(5) Uani d . 1
H H13A 0.9606 0.6397 0.6166 0.060 Uiso calc R 1
H H13B 0.8135 0.6351 0.6107 0.060 Uiso calc R 1
H H13C 0.8770 0.5881 0.5297 0.060 Uiso calc R 1
C C21 0.81003(15) 0.33991(13) 0.76530(11) 0.0260(4) Uani d . 1
H H21A 0.8143 0.2713 0.7894 0.031 Uiso calc R 1
H H21B 0.8919 0.3708 0.7859 0.031 Uiso calc R 1
C C22 0.71415(17) 0.39618(14) 0.80905(12) 0.0331(4) Uani d . 1
H H22A 0.6342 0.3604 0.7978 0.040 Uiso calc R 1
H H22B 0.7014 0.4628 0.7809 0.040 Uiso calc R 1
C C23 0.7592(2) 0.40560(16) 0.91293(13) 0.0417(5) Uani d . 1
H H23A 0.6974 0.4415 0.9415 0.063 Uiso calc R 1
H H23B 0.8377 0.4419 0.9236 0.063 Uiso calc R 1
H H23C 0.7715 0.3395 0.9404 0.063 Uiso calc R 1
C C31 0.89081(15) 0.27325(13) 0.63303(11) 0.0274(4) Uani d . 1
H H31A 0.8892 0.2076 0.6629 0.033 Uiso calc R 1
H H31B 0.9707 0.3049 0.6585 0.033 Uiso calc R 1
C C32 0.88639(18) 0.25788(15) 0.52987(13) 0.0369(4) Uani d . 1
H H32A 0.8960 0.3222 0.4994 0.044 Uiso calc R 1
H H32B 0.8054 0.2293 0.5023 0.044 Uiso calc R 1
C C33 0.9901(2) 0.18828(16) 0.51432(15) 0.0454(5) Uani d . 1
H H33A 0.9874 0.1782 0.4476 0.068 Uiso calc R 1
H H33B 0.9797 0.1246 0.5441 0.068 Uiso calc R 1
H H33C 1.0700 0.2172 0.5411 0.068 Uiso calc R 1
C C41 0.66200(15) 0.28975(13) 0.62342(12) 0.0283(4) Uani d . 1
H H41A 0.5972 0.3303 0.6452 0.034 Uiso calc R 1
H H41B 0.6481 0.2934 0.5549 0.034 Uiso calc R 1
C C42 0.64541(17) 0.18330(14) 0.65138(14) 0.0400(5) Uani d . 1
H H42A 0.7050 0.1404 0.6260 0.048 Uiso calc R 1
H H42B 0.6614 0.1774 0.7198 0.048 Uiso calc R 1
C C43 0.5146(2) 0.15077(19) 0.61424(19) 0.0594(7) Uani d . 1
H H24A 0.5033 0.0819 0.6322 0.089 Uiso calc R 1
H H24B 0.4996 0.1562 0.5465 0.089 Uiso calc R 1
H H24C 0.4560 0.1932 0.6400 0.089 Uiso calc R 1

loop_
_atom_site_aniso_label
_atom_site_aniso_U_11
_atom_site_aniso_U_22
_atom_site_aniso_U_33
_atom_site_aniso_U_12
_atom_site_aniso_U_13
_atom_site_aniso_U_23
S 0.0222(2) 0.0185(2) 0.0207(2) 0.00157(14) 0.00070(14) -0.00094(14)
O1 0.0324(6) 0.0276(6) 0.0215(6) -0.0016(5) 0.0059(5) -0.0011(5)
O2 0.0333(6) 0.0195(6) 0.0380(7) 0.0063(5) 0.0057(5) -0.0008(5)
O3 0.0255(6) 0.0247(6) 0.0238(6) -0.0008(4) -0.0029(5) -0.0007(4)
N 0.0256(7) 0.0220(7) 0.0221(7) -0.0013(5) 0.0023(5) -0.0048(6)
C1 0.0223(7) 0.0210(8) 0.0261(8) 0.0003(6) 0.0012(6) 0.0004(6)
C2 0.0328(9) 0.0257(8) 0.0271(8) 0.0017(7) 0.0062(7) -0.0016(7)
C3 0.0352(9) 0.0380(10) 0.0278(9) -0.0020(8) 0.0063(7) 0.0011(7)
C4 0.0360(10) 0.0425(11) 0.0357(10) -0.0087(8) 0.0071(8) 0.0069(8)
C5 0.0450(11) 0.0312(10) 0.0471(11) -0.0120(8) 0.0083(9) 0.0037(8)
C6 0.0358(9) 0.0278(9) 0.0364(9) -0.0075(7) 0.0058(7) -0.0052(7)
N1 0.0222(6) 0.0248(7) 0.0225(7) 0.0036(5) -0.0008(5) 0.0037(5)
C11 0.0279(8) 0.0254(8) 0.0238(8) 0.0054(6) 0.0009(6) 0.0061(6)
C12 0.0341(9) 0.0288(9) 0.0323(9) -0.0003(7) 0.0008(7) 0.0026(7)
C13 0.0460(11) 0.0361(11) 0.0388(10) -0.0064(8) 0.0074(9) 0.0087(8)
C21 0.0269(8) 0.0290(9) 0.0206(8) 0.0031(7) -0.0004(6) 0.0057(6)
C22 0.0347(9) 0.0386(10) 0.0259(9) 0.0089(8) 0.0046(7) 0.0053(7)
C23 0.0508(12) 0.0481(12) 0.0265(9) 0.0021(10) 0.0072(8) 0.0015(8)
C31 0.0270(8) 0.0260(8) 0.0282(8) 0.0061(6) 0.0014(6) 0.0016(7)
C32 0.0400(10) 0.0404(11) 0.0306(9) 0.0077(8) 0.0066(8) 0.0019(8)
C33 0.0577(12) 0.0414(11) 0.0393(11) 0.0146(10) 0.0144(9) -0.0025(9)
C41 0.0240(8) 0.0315(9) 0.0265(8) -0.0003(7) -0.0047(6) 0.0042(7)
C42 0.0351(9) 0.0355(10) 0.0448(11) -0.0081(8) -0.0072(8) 0.0103(9)
C43 0.0409(12) 0.0500(14) 0.0790(18) -0.0153(10) -0.0144(11) 0.0169(12)

loop_
_atom_type_symbol
_atom_type_description
_atom_type_scat_dispersion_real
_atom_type_scat_dispersion_imag
_atom_type_scat_source
C C 0.0033 0.0016 'International Tables Vol C Tables 4.2.6.8 and 6.1.1.4'
H H 0.0000 0.0000 'International Tables Vol C Tables 4.2.6.8 and 6.1.1.4'
N N 0.0061 0.0033 'International Tables Vol C Tables 4.2.6.8 and 6.1.1.4'
O O 0.0106 0.0060 'International Tables Vol C Tables 4.2.6.8 and 6.1.1.4'
S S 0.1246 0.1234 'International Tables Vol C Tables 4.2.6.8 and 6.1.1.4'

loop_
_geom_angle_atom_site_label_1
_geom_angle_atom_site_label_2
_geom_angle_atom_site_label_3
_geom_angle
O2 S O1 113.25(7)
O2 S O3 112.21(7)
O1 S O3 112.82(7)
O2 S N 106.41(7)
O1 S N 103.51(7)
O3 S N 107.91(7)
C1 N S 117.40(10)
C1 N H 109.3(17)
S N H 106.7(17)
N C1 C2 112.12(13)
N C1 C6 109.06(13)
C2 C1 C6 110.04(14)
N C1 H1A 110.4(10)
C2 C1 H1A 105.9(10)
C6 C1 H1A 109.2(10)
C1 C2 C3 110.63(14)
C1 C2 H2A 109.5
C3 C2 H2A 109.5
C1 C2 H2E 109.5
C3 C2 H2E 109.5
H2A C2 H2E 108.1
C4 C3 C2 111.70(15)
C4 C3 H3A 109.3
C2 C3 H3A 109.3
C4 C3 H3E 109.3
C2 C3 H3E 109.3
H3A C3 H3E 107.9
C5 C4 C3 111.50(15)
C5 C4 H4E 109.3
C3 C4 H4E 109.3
C5 C4 H4A 109.3
C3 C4 H4A 109.3
H4E C4 H4A 108.0
C4 C5 C6 111.21(17)
C4 C5 H5E 109.4
C6 C5 H5E 109.4
C4 C5 H5A 109.4
C6 C5 H5A 109.4
H5E C5 H5A 108.0
C1 C6 C5 110.95(15)
C1 C6 H6E 109.4
C5 C6 H6E 109.4
C1 C6 H6A 109.4
C5 C6 H6A 109.4
H6E C6 H6A 108.0
C31 N1 C41 110.72(13)
C31 N1 C21 106.12(11)
C41 N1 C21 111.08(12)
C31 N1 C11 111.71(12)
C41 N1 C11 105.79(12)
C21 N1 C11 111.52(12)
C12 C11 N1 115.39(13)
C12 C11 H11A 108.4
N1 C11 H11A 108.4
C12 C11 H11B 108.4
N1 C11 H11B 108.4
H11A C11 H11B 107.5
C11 C12 C13 110.03(14)
C11 C12 H12A 109.7
C13 C12 H12A 109.7
C11 C12 H12B 109.7
C13 C12 H12B 109.7
H12A C12 H12B 108.2
C12 C13 H13A 109.5
C12 C13 H13B 109.5
H13A C13 H13B 109.5
C12 C13 H13C 109.5
H13A C13 H13C 109.5
H13B C13 H13C 109.5
C22 C21 N1 115.81(13)
C22 C21 H21A 108.3
N1 C21 H21A 108.3
C22 C21 H21B 108.3
N1 C21 H21B 108.3
H21A C21 H21B 107.4
C21 C22 C23 109.15(15)
C21 C22 H22A 109.9
C23 C22 H22A 109.9
C21 C22 H22B 109.9
C23 C22 H22B 109.9
H22A C22 H22B 108.3
C22 C23 H23A 109.5
C22 C23 H23B 109.5
H23A C23 H23B 109.5
C22 C23 H23C 109.5
H23A C23 H23C 109.5
H23B C23 H23C 109.5
N1 C31 C32 115.49(13)
N1 C31 H31A 108.4
C32 C31 H31A 108.4
N1 C31 H31B 108.4
C32 C31 H31B 108.4
H31A C31 H31B 107.5
C31 C32 C33 109.32(15)
C31 C32 H32A 109.8
C33 C32 H32A 109.8
C31 C32 H32B 109.8
C33 C32 H32B 109.8
H32A C32 H32B 108.3
C32 C33 H33A 109.5
C32 C33 H33B 109.5
H33A C33 H33B 109.5
C32 C33 H33C 109.5
H33A C33 H33C 109.5
H33B C33 H33C 109.5
C42 C41 N1 115.72(13)
C42 C41 H41A 108.4
N1 C41 H41A 108.4
C42 C41 H41B 108.4
N1 C41 H41B 108.4
H41A C41 H41B 107.4
C43 C42 C41 109.13(16)
C43 C42 H42A 109.9
C41 C42 H42A 109.9
C43 C42 H42B 109.9
C41 C42 H42B 109.9
H42A C42 H42B 108.3
C42 C43 H24A 109.5
C42 C43 H24B 109.5
H24A C43 H24B 109.5
C42 C43 H24C 109.5
H24A C43 H24C 109.5
H24B C43 H24C 109.5

loop_
_geom_bond_atom_site_label_1
_geom_bond_atom_site_label_2
_geom_bond_distance
S O2 1.4497(12)
S O1 1.4560(12)
S O3 1.4645(11)
S N 1.6720(14)
N C1 1.472(2)
N H 0.73(2)
C1 C2 1.522(2)
C1 C6 1.522(2)
C1 H1A 1.003(17)
C2 C3 1.530(2)
C2 H2A 0.9900
C2 H2E 0.9900
C3 C4 1.523(3)
C3 H3A 0.9900
C3 H3E 0.9900
C4 C5 1.519(3)
C4 H4E 0.9900
C4 H4A 0.9900
C5 C6 1.531(3)
C5 H5E 0.9900
C5 H5A 0.9900
C6 H6E 0.9900
C6 H6A 0.9900
N1 C31 1.515(2)
N1 C41 1.519(2)
N1 C21 1.522(2)
N1 C11 1.525(2)
C11 C12 1.514(2)
C11 H11A 0.9900
C11 H11B 0.9900
C12 C13 1.522(3)
C12 H12A 0.9900
C12 H12B 0.9900
C13 H13A 0.9800
C13 H13B 0.9800
C13 H13C 0.9800
C21 C22 1.520(2)
C21 H21A 0.9900
C21 H21B 0.9900
C22 C23 1.523(2)
C22 H22A 0.9900
C22 H22B 0.9900
C23 H23A 0.9800
C23 H23B 0.9800
C23 H23C 0.9800
C31 C32 1.515(2)
C31 H31A 0.9900
C31 H31B 0.9900
C32 C33 1.520(3)
C32 H32A 0.9900
C32 H32B 0.9900
C33 H33A 0.9800
C33 H33B 0.9800
C33 H33C 0.9800
C41 C42 1.514(2)
C41 H41A 0.9900
C41 H41B 0.9900
C42 C43 1.512(3)
C42 H42A 0.9900
C42 H42B 0.9900
C43 H24A 0.9800
C43 H24B 0.9800
C43 H24C 0.9800

loop_
_geom_torsion_atom_site_label_1
_geom_torsion_atom_site_label_2
_geom_torsion_atom_site_label_3
_geom_torsion_atom_site_label_4
_geom_torsion
O2 S N C1 -88.91(13)
O1 S N C1 151.49(12)
O3 S N C1 31.70(14)
S N C1 C2 67.01(16)
S N C1 C6 -170.86(12)
N C1 C2 C3 179.34(13)
C6 C1 C2 C3 57.76(18)
C1 C2 C3 C4 -55.89(19)
C2 C3 C4 C5 53.9(2)
C3 C4 C5 C6 -53.8(2)
N C1 C6 C5 178.43(15)
C2 C1 C6 C5 -58.19(19)
C4 C5 C6 C1 56.3(2)
C31 N1 C11 C12 -62.12(18)
C41 N1 C11 C12 177.33(14)
C21 N1 C11 C12 56.45(18)
N1 C11 C12 C13 177.17(15)
C31 N1 C21 C22 -177.91(15)
C41 N1 C21 C22 -57.51(19)
C11 N1 C21 C22 60.23(18)
N1 C21 C22 C23 -172.35(15)
C41 N1 C31 C32 58.84(19)
C21 N1 C31 C32 179.48(15)
C11 N1 C31 C32 -58.79(18)
N1 C31 C32 C33 -175.92(16)
C31 N1 C41 C42 54.98(19)
C21 N1 C41 C42 -62.67(19)
C11 N1 C41 C42 176.17(15)
N1 C41 C42 C43 176.91(17)
H1A C1 N H 71(2)
C2 C1 N S 67.01(16)
H N S O1 28.5(17)
H N S O2 148.1(17)
H N S O3 -91.3(17)

loop_
_cod_related_entry_id
_cod_related_entry_database
_cod_related_entry_code
1 ChemSpider 21139992
